data_4315880
loop_
_publ_author_name
'Yan Zhang'
'Xiu-Teng Wang'
'Xiao-Man Zhang'
'Tian-Fu Liu'
'Wen-Guo Xu'
'Song Gao'

_publ_contact_author_address
;
The Institute of Chemical Physics
Beijing Institute of Technology
Beijing, 100081 (P. R. China)
and
Department of Chemistry
Beijing Institute of Technology
Beijing, 100081 (P. R. China)
;
_publ_contact_author_email liutf@bit.edu.cn
_publ_contact_author_name 'Tian-Fu Liu'
_publ_section_title
;
 Synthesis, Structures, and Magnetism of Three 1D MnIII Chains with
 Oxazoline-Based Ligands
;
_journal_name_full 'Inorganic Chemistry'
_journal_page_first 5868
_journal_page_last 5875
_journal_paper_doi 10.1021/ic100006a
_journal_volume 49
_journal_year 2010
_chemical_formula_sum 'C18 H16 Mn N5 O4'
_chemical_formula_weight 421.30
_chemical_name_systematic
; 
 ? 
;
_space_group_IT_number 2
_symmetry_cell_setting triclinic
_symmetry_space_group_name_Hall '-P 1'
_symmetry_space_group_name_H-M 'P -1'
_atom_sites_solution_hydrogens geom
_atom_sites_solution_primary direct
_atom_sites_solution_secondary difmap
_audit_creation_method SHELXL-97
_cell_angle_alpha 80.023(7)
_cell_angle_beta 82.159(7)
_cell_angle_gamma 62.717(6)
_cell_formula_units_Z 1
_cell_length_a 6.336(3)
_cell_length_b 6.646(3)
_cell_length_c 11.911(6)
_cell_measurement_reflns_used 2139
_cell_measurement_temperature 296(2)
_cell_measurement_theta_max 28.219
_cell_measurement_theta_min 3.474
_cell_volume 438.1(4)
_computing_cell_refinement 'Bruker SMART'
_computing_data_collection 'Bruker SMART'
_computing_data_reduction 'Bruker SAINT'
_computing_molecular_graphics 'Bruker SHELXTL'
_computing_publication_material 'Bruker SHELXTL'
_computing_structure_refinement 'SHELXL-97 (Sheldrick, 1997)'
_computing_structure_solution 'SHELXS-97 (Sheldrick, 1990)'
_diffrn_ambient_temperature 296(2)
_diffrn_measured_fraction_theta_full 0.917
_diffrn_measured_fraction_theta_max 0.917
_diffrn_measurement_device_type 'CCD area detector'
_diffrn_measurement_method 'phi and omega scans'
_diffrn_radiation_monochromator graphite
_diffrn_radiation_source 'fine-focus sealed tube'
_diffrn_radiation_type MoK\a
_diffrn_radiation_wavelength 0.71073
_diffrn_reflns_av_R_equivalents 0.0141
_diffrn_reflns_av_sigmaI/netI 0.0236
_diffrn_reflns_limit_h_max 6
_diffrn_reflns_limit_h_min -8
_diffrn_reflns_limit_k_max 8
_diffrn_reflns_limit_k_min -8
_diffrn_reflns_limit_l_max 8
_diffrn_reflns_limit_l_min -15
_diffrn_reflns_number 2759
_diffrn_reflns_theta_full 28.24
_diffrn_reflns_theta_max 28.24
_diffrn_reflns_theta_min 1.74
_exptl_absorpt_coefficient_mu 0.791
_exptl_absorpt_correction_T_max 0.8906
_exptl_absorpt_correction_T_min 0.8329
_exptl_absorpt_correction_type none
_exptl_crystal_colour BROW
_exptl_crystal_density_diffrn 1.597
_exptl_crystal_density_method 'not measured'
_exptl_crystal_description BLOCK
_exptl_crystal_F_000 216
_exptl_crystal_size_max 0.24
_exptl_crystal_size_mid 0.18
_exptl_crystal_size_min 0.15
_refine_diff_density_max 0.248
_refine_diff_density_min -0.389
_refine_diff_density_rms 0.078
_refine_ls_extinction_method none
_refine_ls_goodness_of_fit_ref 1.089
_refine_ls_hydrogen_treatment constr
_refine_ls_matrix_type full
_refine_ls_number_parameters 130
_refine_ls_number_reflns 1988
_refine_ls_number_restraints 0
_refine_ls_restrained_S_all 1.089
_refine_ls_R_factor_all 0.0315
_refine_ls_R_factor_gt 0.0301
_refine_ls_shift/su_max 0.001
_refine_ls_shift/su_mean 0.000
_refine_ls_structure_factor_coef Fsqd
_refine_ls_weighting_details 'calc w=1/[\s^2^(Fo^2^)+(0.0441P)^2^+0.1740P] where P=(Fo^2^+2Fc^2^)/3'
_refine_ls_weighting_scheme calc
_refine_ls_wR_factor_gt 0.0828
_refine_ls_wR_factor_ref 0.0840
_reflns_number_gt 1891
_reflns_number_total 1988
_reflns_threshold_expression >2sigma(I)
_cod_data_source_file ic100006a_si_002_1.cif
_cod_data_source_block Mnphox2N3
_cod_depositor_comments
;
The following automatic conversions were performed:

'_symmetry_cell_setting' value 'Triclinic' changed to 'triclinic'
according to the built-in table from CIF Core dictionary named
'cif_core.dic' version 2.4.1 from
2010-06-29.

'_exptl_absorpt_correction_type' value 'NONE' changed to
'none' according to the built-in table from CIF Core dictionary named
'cif_core.dic' version 2.4.1 from
2010-06-29.

'_refine_ls_hydrogen_treatment' value 'CONSTR' changed
to 'constr' according to the built-in table from CIF Core dictionary
named 'cif_core.dic' version 2.4.1 from 2010-06-29.

Automatic conversion script
Id: cif_fix_values 1646 2011-03-28 12:23:43Z adriana 
;
_cod_original_cell_volume 438.0(4)
_cod_database_code 4315880

loop_
_symmetry_equiv_pos_as_xyz
'x, y, z'
'-x, -y, -z'

loop_
_atom_site_label
_atom_site_type_symbol
_atom_site_fract_x
_atom_site_fract_y
_atom_site_fract_z
_atom_site_U_iso_or_equiv
_atom_site_adp_type
_atom_site_occupancy
_atom_site_symmetry_multiplicity
_atom_site_calc_flag
_atom_site_refinement_flags
_atom_site_disorder_assembly
_atom_site_disorder_group
Mn1 Mn 0.5000 0.5000 0.5000 0.02499(12) Uani 1 2 d S . .
O1 O 0.6953(2) 0.6184(2) 0.41211(10) 0.0314(3) Uani 1 1 d . . .
N2 N 0.8283(3) 0.1411(3) 0.54020(16) 0.0449(4) Uani 1 1 d . . .
C1 C 0.7230(3) 0.6684(3) 0.30045(13) 0.0255(3) Uani 1 1 d . . .
C2 C 0.8555(3) 0.7917(3) 0.26023(15) 0.0331(4) Uani 1 1 d . . .
H2 H 0.9179 0.8364 0.3121 0.040 Uiso 1 1 calc R . .
C6 C 0.6326(3) 0.6008(3) 0.21925(13) 0.0280(3) Uani 1 1 d . . .
C3 C 0.8933(4) 0.8466(4) 0.14456(17) 0.0434(4) Uani 1 1 d . . .
H3 H 0.9815 0.9275 0.1195 0.052 Uiso 1 1 calc R . .
C4 C 0.8018(4) 0.7829(4) 0.06508(17) 0.0508(5) Uani 1 1 d . . .
H4 H 0.8268 0.8228 -0.0126 0.061 Uiso 1 1 calc R . .
C5 C 0.6740(4) 0.6605(4) 0.10168(15) 0.0415(4) Uani 1 1 d . . .
H5 H 0.6143 0.6165 0.0483 0.050 Uiso 1 1 calc R . .
O2 O 0.4428(2) 0.3873(2) 0.17575(10) 0.0362(3) Uani 1 1 d . . .
N3 N 1.0000 0.0000 0.5000 0.0291(4) Uani 1 2 d S . .
C8 C 0.3118(3) 0.2615(3) 0.23367(15) 0.0324(4) Uani 1 1 d . . .
H8A H 0.3859 0.1066 0.2145 0.039 Uiso 1 1 calc R . .
H8B H 0.1481 0.3365 0.2126 0.039 Uiso 1 1 calc R . .
C7 C 0.5045(3) 0.4645(3) 0.25639(13) 0.0254(3) Uani 1 1 d . . .
N1 N 0.4452(2) 0.4068(2) 0.36053(11) 0.0253(3) Uani 1 1 d . . .
C9 C 0.3236(3) 0.2624(3) 0.36093(14) 0.0318(3) Uani 1 1 d . . .
H9A H 0.1655 0.3281 0.3988 0.038 Uiso 1 1 calc R . .
H9B H 0.4144 0.1094 0.3984 0.038 Uiso 1 1 calc R . .

loop_
_atom_site_aniso_label
_atom_site_aniso_U_11
_atom_site_aniso_U_22
_atom_site_aniso_U_33
_atom_site_aniso_U_23
_atom_site_aniso_U_13
_atom_site_aniso_U_12
Mn1 0.02944(19) 0.0336(2) 0.01951(18) -0.00705(13) 0.00271(12) -0.02035(15)
O1 0.0368(6) 0.0463(7) 0.0225(5) -0.0059(5) 0.0018(4) -0.0287(5)
N2 0.0396(9) 0.0351(8) 0.0555(10) -0.0105(8) -0.0022(7) -0.0115(7)
C1 0.0236(7) 0.0265(7) 0.0250(7) -0.0038(6) 0.0023(5) -0.0108(6)
C2 0.0338(8) 0.0360(9) 0.0348(9) -0.0046(7) 0.0015(7) -0.0212(7)
C6 0.0309(7) 0.0305(8) 0.0240(7) -0.0039(6) 0.0016(6) -0.0156(6)
C3 0.0498(11) 0.0485(11) 0.0400(10) 0.0014(8) 0.0056(8) -0.0335(9)
C4 0.0711(14) 0.0666(14) 0.0261(9) 0.0020(9) 0.0047(9) -0.0452(12)
C5 0.0556(11) 0.0541(11) 0.0243(8) -0.0041(8) -0.0004(8) -0.0335(10)
O2 0.0477(7) 0.0466(7) 0.0258(6) -0.0098(5) -0.0015(5) -0.0291(6)
N3 0.0334(10) 0.0249(9) 0.0342(10) -0.0017(8) -0.0084(8) -0.0165(8)
C8 0.0352(8) 0.0335(8) 0.0350(9) -0.0111(7) -0.0029(7) -0.0184(7)
C7 0.0255(7) 0.0259(7) 0.0240(7) -0.0075(6) -0.0016(5) -0.0093(6)
N1 0.0278(6) 0.0277(6) 0.0252(6) -0.0067(5) 0.0004(5) -0.0159(5)
C9 0.0388(8) 0.0352(8) 0.0320(8) -0.0082(7) -0.0005(7) -0.0246(7)

loop_
_atom_type_symbol
_atom_type_description
_atom_type_scat_dispersion_real
_atom_type_scat_dispersion_imag
_atom_type_scat_source
C C 0.0033 0.0016 'International Tables Vol C Tables 4.2.6.8 and 6.1.1.4'
H H 0.0000 0.0000 'International Tables Vol C Tables 4.2.6.8 and 6.1.1.4'
N N 0.0061 0.0033 'International Tables Vol C Tables 4.2.6.8 and 6.1.1.4'
O O 0.0106 0.0060 'International Tables Vol C Tables 4.2.6.8 and 6.1.1.4'
Mn Mn 0.3368 0.7283 'International Tables Vol C Tables 4.2.6.8 and 6.1.1.4'

loop_
_geom_angle_atom_site_label_1
_geom_angle_atom_site_label_2
_geom_angle_atom_site_label_3
_geom_angle
_geom_angle_site_symmetry_1
_geom_angle_site_symmetry_3
_geom_angle_publ_flag
O1 Mn1 O1 180.000(1) . 2_666 ?
O1 Mn1 N1 89.99(6) . . ?
O1 Mn1 N1 90.01(6) 2_666 . ?
O1 Mn1 N1 90.01(6) . 2_666 ?
O1 Mn1 N1 89.99(6) 2_666 2_666 ?
N1 Mn1 N1 180.000(1) . 2_666 ?
O1 Mn1 N2 88.38(7) . 2_666 ?
O1 Mn1 N2 91.62(7) 2_666 2_666 ?
N1 Mn1 N2 88.66(6) . 2_666 ?
N1 Mn1 N2 91.34(6) 2_666 2_666 ?
O1 Mn1 N2 91.62(7) . . ?
O1 Mn1 N2 88.38(7) 2_666 . ?
N1 Mn1 N2 91.34(6) . . ?
N1 Mn1 N2 88.66(6) 2_666 . ?
N2 Mn1 N2 180.0 2_666 . ?
C1 O1 Mn1 131.31(10) . . ?
N3 N2 Mn1 144.23(13) . . ?
O1 C1 C2 117.84(14) . . ?
O1 C1 C6 123.82(14) . . ?
C2 C1 C6 118.32(15) . . ?
C3 C2 C1 120.61(17) . . ?
C3 C2 H2 119.7 . . ?
C1 C2 H2 119.7 . . ?
C5 C6 C1 119.53(15) . . ?
C5 C6 C7 120.10(15) . . ?
C1 C6 C7 120.34(14) . . ?
C2 C3 C4 121.02(17) . . ?
C2 C3 H3 119.5 . . ?
C4 C3 H3 119.5 . . ?
C5 C4 C3 119.70(18) . . ?
C5 C4 H4 120.1 . . ?
C3 C4 H4 120.1 . . ?
C4 C5 C6 120.81(17) . . ?
C4 C5 H5 119.6 . . ?
C6 C5 H5 119.6 . . ?
C7 O2 C8 107.37(13) . . ?
N2 N3 N2 180.000(1) 2_756 . ?
O2 C8 C9 104.60(12) . . ?
O2 C8 H8A 110.8 . . ?
C9 C8 H8A 110.8 . . ?
O2 C8 H8B 110.8 . . ?
C9 C8 H8B 110.8 . . ?
H8A C8 H8B 108.9 . . ?
N1 C7 O2 115.82(14) . . ?
N1 C7 C6 126.50(14) . . ?
O2 C7 C6 117.67(14) . . ?
C7 N1 C9 109.17(13) . . ?
C7 N1 Mn1 126.21(11) . . ?
C9 N1 Mn1 124.60(11) . . ?
N1 C9 C8 102.83(13) . . ?
N1 C9 H9A 111.2 . . ?
C8 C9 H9A 111.2 . . ?
N1 C9 H9B 111.2 . . ?
C8 C9 H9B 111.2 . . ?
H9A C9 H9B 109.1 . . ?

loop_
_geom_bond_atom_site_label_1
_geom_bond_atom_site_label_2
_geom_bond_distance
_geom_bond_site_symmetry_2
_geom_bond_publ_flag
Mn1 O1 1.8705(12) . ?
Mn1 O1 1.8705(12) 2_666 ?
Mn1 N1 1.9937(14) . ?
Mn1 N1 1.9937(14) 2_666 ?
Mn1 N2 2.3604(18) 2_666 ?
Mn1 N2 2.3604(18) . ?
O1 C1 1.3217(19) . ?
N2 N3 1.1707(17) . ?
C1 C2 1.411(2) . ?
C1 C6 1.416(2) . ?
C2 C3 1.380(3) . ?
C2 H2 0.9300 . ?
C6 C5 1.411(2) . ?
C6 C7 1.453(2) . ?
C3 C4 1.387(3) . ?
C3 H3 0.9300 . ?
C4 C5 1.375(3) . ?
C4 H4 0.9300 . ?
C5 H5 0.9300 . ?
O2 C7 1.3401(19) . ?
O2 C8 1.464(2) . ?
N3 N2 1.1707(17) 2_756 ?
C8 C9 1.529(2) . ?
C8 H8A 0.9700 . ?
C8 H8B 0.9700 . ?
C7 N1 1.291(2) . ?
N1 C9 1.480(2) . ?
C9 H9A 0.9700 . ?
C9 H9B 0.9700 . ?

loop_
_geom_torsion_atom_site_label_1
_geom_torsion_atom_site_label_2
_geom_torsion_atom_site_label_3
_geom_torsion_atom_site_label_4
_geom_torsion
_geom_torsion_site_symmetry_1
_geom_torsion_site_symmetry_2
_geom_torsion_site_symmetry_3
_geom_torsion_site_symmetry_4
_geom_torsion_publ_flag
N1 Mn1 O1 C1 15.29(14) . . . . ?
N1 Mn1 O1 C1 -164.71(14) 2_666 . . . ?
N2 Mn1 O1 C1 -73.37(15) 2_666 . . . ?
N2 Mn1 O1 C1 106.63(15) . . . . ?
O1 Mn1 N2 N3 -46.0(2) . . . . ?
O1 Mn1 N2 N3 134.0(2) 2_666 . . . ?
N1 Mn1 N2 N3 44.0(2) . . . . ?
N1 Mn1 N2 N3 -136.0(2) 2_666 . . . ?
Mn1 O1 C1 C2 169.57(11) . . . . ?
Mn1 O1 C1 C6 -12.0(2) . . . . ?
O1 C1 C2 C3 179.16(17) . . . . ?
C6 C1 C2 C3 0.7(2) . . . . ?
O1 C1 C6 C5 -179.25(16) . . . . ?
C2 C1 C6 C5 -0.9(2) . . . . ?
O1 C1 C6 C7 -1.2(2) . . . . ?
C2 C1 C6 C7 177.15(14) . . . . ?
C1 C2 C3 C4 0.2(3) . . . . ?
C2 C3 C4 C5 -0.9(3) . . . . ?
C3 C4 C5 C6 0.7(3) . . . . ?
C1 C6 C5 C4 0.2(3) . . . . ?
C7 C6 C5 C4 -177.83(18) . . . . ?
C7 O2 C8 C9 -4.14(17) . . . . ?
C8 O2 C7 N1 2.25(19) . . . . ?
C8 O2 C7 C6 -178.54(13) . . . . ?
C5 C6 C7 N1 -176.67(17) . . . . ?
C1 C6 C7 N1 5.3(2) . . . . ?
C5 C6 C7 O2 4.2(2) . . . . ?
C1 C6 C7 O2 -173.81(14) . . . . ?
O2 C7 N1 C9 0.83(19) . . . . ?
C6 C7 N1 C9 -178.30(14) . . . . ?
O2 C7 N1 Mn1 -177.91(10) . . . . ?
C6 C7 N1 Mn1 3.0(2) . . . . ?
O1 Mn1 N1 C7 -10.46(13) . . . . ?
O1 Mn1 N1 C7 169.54(13) 2_666 . . . ?
N2 Mn1 N1 C7 77.92(14) 2_666 . . . ?
N2 Mn1 N1 C7 -102.08(14) . . . . ?
O1 Mn1 N1 C9 170.99(13) . . . . ?
O1 Mn1 N1 C9 -9.01(13) 2_666 . . . ?
N2 Mn1 N1 C9 -100.63(13) 2_666 . . . ?
N2 Mn1 N1 C9 79.37(13) . . . . ?
C7 N1 C9 C8 -3.34(17) . . . . ?
Mn1 N1 C9 C8 175.43(10) . . . . ?
O2 C8 C9 N1 4.40(17) . . . . ?
